data_2231583
loop_
_publ_author_name
'Cai, Mingjian'
'Wang, Xiuge'
'Sun, Tao'

_publ_section_title
;
 4-Methyl-<i>N</i>-[(5-nitrothiophen-2-yl)methylidene]aniline
;
_journal_coeditor_code LD2020
_journal_issue 9
_journal_name_full 'Acta Crystallographica Section E'
_journal_page_first o2218
_journal_paper_doi 10.1107/S1600536811030297
_journal_volume 67
_journal_year 2011
_chemical_formula_iupac 'C12 H10 N2 O2 S'
_chemical_formula_moiety 'C12 H10 N2 O2 S'
_chemical_formula_sum 'C12 H10 N2 O2 S'
_chemical_formula_weight 246.28
_chemical_name_systematic
;
4-Methyl-<i>N</i>-[(5-nitrothiophen-2-yl)methylidene]aniline
;
_space_group_IT_number 14
_symmetry_cell_setting monoclinic
_symmetry_space_group_name_Hall '-P 2yn'
_symmetry_space_group_name_H-M 'P 1 21/n 1'
_atom_sites_solution_hydrogens geom
_atom_sites_solution_primary direct
_atom_sites_solution_secondary difmap
_cell_angle_alpha 90.00
_cell_angle_beta 92.566(13)
_cell_angle_gamma 90.00
_cell_formula_units_Z 4
_cell_length_a 4.7606(4)
_cell_length_b 22.415(2)
_cell_length_c 10.7008(15)
_cell_measurement_reflns_used 4173
_cell_measurement_temperature 113(2)
_cell_measurement_theta_max 27.9
_cell_measurement_theta_min 1.8
_cell_volume 1140.7(2)
_computing_cell_refinement 'CrystalClear (Rigaku/MSC, 2002)'
_computing_data_collection 'CrystalClear (Rigaku/MSC, 2002)'
_computing_data_reduction 'CrystalClear (Rigaku/MSC, 2002)'
_computing_molecular_graphics 'DIAMOND (Crystal Impact, 2009)'
_computing_publication_material 'CrystalStructure (Rigaku/MSC, 2006)'
_computing_structure_refinement 'SHELXL97 (Sheldrick, 2008)'
_computing_structure_solution 'SHELXS97 (Sheldrick, 2008)'
_diffrn_ambient_temperature 113(2)
_diffrn_detector_area_resol_mean 14.22
_diffrn_measured_fraction_theta_full 0.993
_diffrn_measured_fraction_theta_max 0.993
_diffrn_measurement_device_type 'Rigaku Saturn724 CCD'
_diffrn_measurement_method '\w and \f'
_diffrn_radiation_monochromator multilayer
_diffrn_radiation_source 'rotating anode'
_diffrn_radiation_type MoK\a
_diffrn_radiation_wavelength 0.71073
_diffrn_reflns_av_R_equivalents 0.0426
_diffrn_reflns_av_sigmaI/netI 0.0364
_diffrn_reflns_limit_h_max 6
_diffrn_reflns_limit_h_min -6
_diffrn_reflns_limit_k_max 29
_diffrn_reflns_limit_k_min -29
_diffrn_reflns_limit_l_max 14
_diffrn_reflns_limit_l_min -13
_diffrn_reflns_number 14437
_diffrn_reflns_theta_full 27.86
_diffrn_reflns_theta_max 27.86
_diffrn_reflns_theta_min 1.82
_diffrn_standards_decay_% 0
_diffrn_standards_interval_count 0
_diffrn_standards_interval_time 0
_diffrn_standards_number 0
_exptl_absorpt_coefficient_mu 0.274
_exptl_absorpt_correction_T_max 0.9679
_exptl_absorpt_correction_T_min 0.9473
_exptl_absorpt_correction_type multi-scan
_exptl_absorpt_process_details '(CrystalClear; Rigaku/MSC, 2002)'
_exptl_crystal_colour Colorless
_exptl_crystal_density_diffrn 1.434
_exptl_crystal_density_method 'not measured'
_exptl_crystal_description Prism
_exptl_crystal_F_000 512
_exptl_crystal_size_max 0.20
_exptl_crystal_size_mid 0.18
_exptl_crystal_size_min 0.12
_refine_diff_density_max 0.302
_refine_diff_density_min -0.273
_refine_ls_extinction_method none
_refine_ls_goodness_of_fit_ref 1.089
_refine_ls_hydrogen_treatment constr
_refine_ls_matrix_type full
_refine_ls_number_parameters 155
_refine_ls_number_reflns 2699
_refine_ls_number_restraints 0
_refine_ls_restrained_S_all 1.089
_refine_ls_R_factor_all 0.0476
_refine_ls_R_factor_gt 0.0397
_refine_ls_shift/su_max 0.000
_refine_ls_shift/su_mean 0.000
_refine_ls_structure_factor_coef Fsqd
_refine_ls_weighting_details 'calc w=1/[\s^2^(Fo^2^)+(0.0505P)^2^+0.1298P] where P=(Fo^2^+2Fc^2^)/3'
_refine_ls_weighting_scheme calc
_refine_ls_wR_factor_gt 0.0929
_refine_ls_wR_factor_ref 0.0975
_reflns_number_gt 2325
_reflns_number_total 2699
_reflns_threshold_expression I>2\s(I)
_cod_data_source_file ld2020.cif
_cod_data_source_block I
_cod_original_sg_symbol_H-M 'P 21/n'
_cod_database_code 2231583
_cod_database_fobs_code 2231583

loop_
_symmetry_equiv_pos_as_xyz
'x, y, z'
'-x+1/2, y+1/2, -z+1/2'
'-x, -y, -z'
'x-1/2, -y-1/2, z-1/2'

loop_
_atom_site_type_symbol
_atom_site_label
_atom_site_fract_x
_atom_site_fract_y
_atom_site_fract_z
_atom_site_U_iso_or_equiv
_atom_site_adp_type
_atom_site_calc_flag
_atom_site_refinement_flags
_atom_site_occupancy
_atom_site_symmetry_multiplicity
S S1 0.12948(8) 0.223694(17) 0.24141(3) 0.01725(12) Uani d . 1 1
O O1 -0.4301(2) 0.10562(5) 0.14443(11) 0.0279(3) Uani d . 1 1
O O2 -0.2638(2) 0.13512(5) 0.32720(10) 0.0257(3) Uani d . 1 1
N N1 0.5743(3) 0.32247(6) 0.21001(11) 0.0170(3) Uani d . 1 1
N N2 -0.2748(3) 0.13695(6) 0.21144(12) 0.0200(3) Uani d . 1 1
C C1 1.3858(3) 0.51381(7) 0.21589(19) 0.0294(4) Uani d . 1 1
H H1A 1.5510 0.5020 0.1704 0.044 Uiso calc R 1 1
H H1B 1.4432 0.5230 0.3028 0.044 Uiso calc R 1 1
H H1C 1.2998 0.5492 0.1763 0.044 Uiso calc R 1 1
C C2 1.1750(3) 0.46324(7) 0.21303(16) 0.0220(3) Uani d . 1 1
C C3 1.0879(3) 0.43701(7) 0.10002(15) 0.0223(3) Uani d . 1 1
H H3 1.1645 0.4507 0.0248 0.027 Uiso calc R 1 1
C C4 0.8909(3) 0.39115(7) 0.09487(14) 0.0197(3) Uani d . 1 1
H H4 0.8337 0.3742 0.0164 0.024 Uiso calc R 1 1
C C5 0.7759(3) 0.36966(7) 0.20461(14) 0.0169(3) Uani d . 1 1
C C6 0.8680(3) 0.39494(7) 0.31778(14) 0.0199(3) Uani d . 1 1
H H6 0.7965 0.3804 0.3935 0.024 Uiso calc R 1 1
C C7 1.0628(3) 0.44113(7) 0.32203(16) 0.0233(4) Uani d . 1 1
H H7 1.1207 0.4579 0.4005 0.028 Uiso calc R 1 1
C C8 0.4454(3) 0.30556(7) 0.10888(14) 0.0189(3) Uani d . 1 1
H H8 0.4859 0.3248 0.0327 0.023 Uiso calc R 1 1
C C9 0.2385(3) 0.25772(7) 0.10682(14) 0.0173(3) Uani d . 1 1
C C10 0.1041(3) 0.23474(7) 0.00118(14) 0.0208(3) Uani d . 1 1
H H10 0.1382 0.2483 -0.0809 0.025 Uiso calc R 1 1
C C11 -0.0895(3) 0.18913(7) 0.02644(14) 0.0194(3) Uani d . 1 1
H H11 -0.2003 0.1683 -0.0354 0.023 Uiso calc R 1 1
C C12 -0.0955(3) 0.17906(7) 0.15201(14) 0.0166(3) Uani d . 1 1

loop_
_atom_site_aniso_label
_atom_site_aniso_U_11
_atom_site_aniso_U_22
_atom_site_aniso_U_33
_atom_site_aniso_U_12
_atom_site_aniso_U_13
_atom_site_aniso_U_23
S1 0.0186(2) 0.0195(2) 0.01358(19) 0.00044(15) -0.00004(15) -0.00052(14)
O1 0.0285(6) 0.0275(6) 0.0275(6) -0.0102(5) -0.0009(5) -0.0022(5)
O2 0.0313(7) 0.0288(6) 0.0174(6) -0.0008(5) 0.0046(5) 0.0029(5)
N1 0.0166(6) 0.0168(6) 0.0174(6) 0.0015(5) 0.0004(5) 0.0009(5)
N2 0.0205(7) 0.0200(7) 0.0195(7) 0.0020(5) 0.0019(5) 0.0003(5)
C1 0.0210(8) 0.0204(8) 0.0472(11) -0.0026(7) 0.0047(8) 0.0001(8)
C2 0.0153(7) 0.0165(8) 0.0345(9) 0.0031(6) 0.0018(7) 0.0011(7)
C3 0.0198(8) 0.0211(8) 0.0264(8) 0.0025(6) 0.0061(7) 0.0057(7)
C4 0.0202(8) 0.0203(8) 0.0187(8) 0.0022(6) 0.0008(6) -0.0005(6)
C5 0.0134(7) 0.0162(7) 0.0210(8) 0.0022(6) 0.0002(6) 0.0009(6)
C6 0.0191(7) 0.0218(8) 0.0187(7) -0.0004(6) -0.0004(6) 0.0023(6)
C7 0.0222(8) 0.0230(8) 0.0245(8) -0.0011(7) -0.0025(7) -0.0018(7)
C8 0.0194(7) 0.0206(8) 0.0168(7) 0.0007(6) 0.0019(6) 0.0025(6)
C9 0.0172(7) 0.0189(7) 0.0158(7) 0.0018(6) 0.0013(6) 0.0005(6)
C10 0.0211(8) 0.0272(8) 0.0142(7) -0.0010(7) 0.0004(6) 0.0013(6)
C11 0.0185(7) 0.0224(8) 0.0173(7) -0.0005(6) 0.0007(6) -0.0032(6)
C12 0.0157(7) 0.0168(7) 0.0173(7) 0.0007(6) 0.0013(6) -0.0016(6)

loop_
_atom_type_symbol
_atom_type_description
_atom_type_scat_dispersion_real
_atom_type_scat_dispersion_imag
_atom_type_scat_source
C C 0.0033 0.0016 'International Tables Vol C Tables 4.2.6.8 and 6.1.1.4'
H H 0.0000 0.0000 'International Tables Vol C Tables 4.2.6.8 and 6.1.1.4'
N N 0.0061 0.0033 'International Tables Vol C Tables 4.2.6.8 and 6.1.1.4'
O O 0.0106 0.0060 'International Tables Vol C Tables 4.2.6.8 and 6.1.1.4'
S S 0.1246 0.1234 'International Tables Vol C Tables 4.2.6.8 and 6.1.1.4'

loop_
_geom_angle_atom_site_label_1
_geom_angle_atom_site_label_2
_geom_angle_atom_site_label_3
_geom_angle
C12 S1 C9 89.77(7)
C8 N1 C5 118.86(13)
O1 N2 O2 124.27(13)
O1 N2 C12 118.08(13)
O2 N2 C12 117.65(13)
C2 C1 H1A 109.5
C2 C1 H1B 109.5
H1A C1 H1B 109.5
C2 C1 H1C 109.5
H1A C1 H1C 109.5
H1B C1 H1C 109.5
C3 C2 C7 117.78(14)
C3 C2 C1 120.39(15)
C7 C2 C1 121.84(15)
C4 C3 C2 121.40(15)
C4 C3 H3 119.3
C2 C3 H3 119.3
C3 C4 C5 120.55(14)
C3 C4 H4 119.7
C5 C4 H4 119.7
C6 C5 C4 118.01(14)
C6 C5 N1 116.87(13)
C4 C5 N1 125.10(13)
C7 C6 C5 121.08(15)
C7 C6 H6 119.5
C5 C6 H6 119.5
C6 C7 C2 121.15(15)
C6 C7 H7 119.4
C2 C7 H7 119.4
N1 C8 C9 122.04(14)
N1 C8 H8 119.0
C9 C8 H8 119.0
C10 C9 C8 125.35(14)
C10 C9 S1 111.94(12)
C8 C9 S1 122.70(11)
C9 C10 C11 113.47(14)
C9 C10 H10 123.3
C11 C10 H10 123.3
C12 C11 C10 110.57(14)
C12 C11 H11 124.7
C10 C11 H11 124.7
C11 C12 N2 125.62(14)
C11 C12 S1 114.25(12)
N2 C12 S1 120.10(11)

loop_
_geom_bond_atom_site_label_1
_geom_bond_atom_site_label_2
_geom_bond_distance
S1 C12 1.7237(15)
S1 C9 1.7298(15)
O1 N2 1.2271(16)
O2 N2 1.2382(16)
N1 C8 1.277(2)
N1 C5 1.4312(19)
N2 C12 1.4398(19)
C1 C2 1.513(2)
C1 H1A 0.9800
C1 H1B 0.9800
C1 H1C 0.9800
C2 C3 1.391(2)
C2 C7 1.395(2)
C3 C4 1.391(2)
C3 H3 0.9500
C4 C5 1.403(2)
C4 H4 0.9500
C5 C6 1.390(2)
C6 C7 1.389(2)
C6 H6 0.9500
C7 H7 0.9500
C8 C9 1.456(2)
C8 H8 0.9500
C9 C10 1.374(2)
C10 C11 1.411(2)
C10 H10 0.9500
C11 C12 1.364(2)
C11 H11 0.9500

loop_
_geom_torsion_atom_site_label_1
_geom_torsion_atom_site_label_2
_geom_torsion_atom_site_label_3
_geom_torsion_atom_site_label_4
_geom_torsion
C7 C2 C3 C4 1.4(2)
C1 C2 C3 C4 -178.92(14)
C2 C3 C4 C5 -0.6(2)
C3 C4 C5 C6 -0.9(2)
C3 C4 C5 N1 -179.45(13)
C8 N1 C5 C6 167.13(14)
C8 N1 C5 C4 -14.3(2)
C4 C5 C6 C7 1.6(2)
N1 C5 C6 C7 -179.80(14)
C5 C6 C7 C2 -0.7(2)
C3 C2 C7 C6 -0.8(2)
C1 C2 C7 C6 179.55(14)
C5 N1 C8 C9 179.73(13)
N1 C8 C9 C10 -175.90(15)
N1 C8 C9 S1 5.1(2)
C12 S1 C9 C10 0.04(12)
C12 S1 C9 C8 179.15(13)
C8 C9 C10 C11 -179.16(14)
S1 C9 C10 C11 -0.08(17)
C9 C10 C11 C12 0.09(19)
C10 C11 C12 N2 178.01(13)
C10 C11 C12 S1 -0.06(17)
O1 N2 C12 C11 2.7(2)
O2 N2 C12 C11 -176.72(14)
O1 N2 C12 S1 -179.35(11)
O2 N2 C12 S1 1.25(18)
C9 S1 C12 C11 0.01(12)
C9 S1 C12 N2 -178.17(12)
